data_4344758
loop_
_publ_author_name
'Wilting, Alexander'
'K\"ugler, Merle'
'Siewert, Inke'

_publ_section_title
;
 Copper Complexes with NH-Imidazolyl and NH-Pyrazolyl Units and
 Determination of Their Bond Dissociation Gibbs Energies.
;
_journal_issue 3
_journal_name_full 'Inorganic chemistry'
_journal_page_first 1061
_journal_page_last 1068
_journal_paper_doi 10.1021/acs.inorgchem.5b02084
_journal_volume 55
_journal_year 2016
_chemical_formula_moiety 'C26 H23 Br3 Cu2 N6 O, 5.25(C3 H7 N O)'
_chemical_formula_sum 'C41.75 H59.75 Br3 Cu2 N11.25 O6.25'
_chemical_formula_weight 1186.06
_chemical_name_systematic
;
 ?
;
_space_group_crystal_system monoclinic
_space_group_IT_number 14
_space_group_name_Hall '-P 2ybc'
_space_group_name_H-M_alt 'P 1 21/c 1'
_symmetry_space_group_name_Hall '-P 2ybc'
_symmetry_space_group_name_H-M 'P 1 21/c 1'
_atom_sites_solution_hydrogens geom
_audit_creation_method SHELXL-2013
_cell_angle_alpha 90
_cell_angle_beta 102.78(3)
_cell_angle_gamma 90
_cell_formula_units_Z 4
_cell_length_a 18.573(4)
_cell_length_b 17.051(3)
_cell_length_c 16.993(3)
_cell_measurement_reflns_used 56187
_cell_measurement_temperature 133(2)
_cell_measurement_theta_max 26.947
_cell_measurement_theta_min 1.640
_cell_volume 5248.2(18)
_computing_cell_refinement 'X-AREA (Stoe & Cie, 2002)'
_computing_data_collection 'X-AREA (Stoe & Cie, 2002)'
_computing_data_reduction 'X-AREA (Stoe & Cie, 2002)'
_computing_molecular_graphics 'DIAMOND (Brandenburg, 2001)'
_computing_publication_material 'SHELXL-2013 (Sheldrick, 2013)'
_computing_structure_refinement 'SHELXL-2013 (Sheldrick, 2013)'
_computing_structure_solution 'SHELXS-2013 (Sheldrick, 2013)'
_diffrn_ambient_temperature 133(2)
_diffrn_measured_fraction_theta_full 0.981
_diffrn_measured_fraction_theta_max 0.965
_diffrn_measurement_device_type 'Stoe IPDS II'
_diffrn_measurement_method \w
_diffrn_radiation_type MoK\a
_diffrn_radiation_wavelength 0.71073
_diffrn_reflns_av_R_equivalents 0.1959
_diffrn_reflns_av_unetI/netI 0.1438
_diffrn_reflns_laue_measured_fraction_full 0.981
_diffrn_reflns_laue_measured_fraction_max 0.965
_diffrn_reflns_limit_h_max 23
_diffrn_reflns_limit_h_min -23
_diffrn_reflns_limit_k_max 21
_diffrn_reflns_limit_k_min -21
_diffrn_reflns_limit_l_max 21
_diffrn_reflns_limit_l_min -21
_diffrn_reflns_number 56187
_diffrn_reflns_point_group_measured_fraction_full 0.981
_diffrn_reflns_point_group_measured_fraction_max 0.965
_diffrn_reflns_theta_full 25.242
_diffrn_reflns_theta_max 26.947
_diffrn_reflns_theta_min 1.640
_diffrn_source 'fine-focus sealed tube'
_exptl_absorpt_coefficient_mu 3.148
_exptl_absorpt_correction_T_max 0.7341
_exptl_absorpt_correction_T_min 0.4846
_exptl_absorpt_correction_type numerical
_exptl_absorpt_process_details 'X-RED (Stoe & Cie, 2002)'
_exptl_crystal_colour brown
_exptl_crystal_density_diffrn 1.501
_exptl_crystal_description block
_exptl_crystal_F_000 2408
_exptl_crystal_size_max 0.456
_exptl_crystal_size_mid 0.045
_exptl_crystal_size_min 0.039
_refine_diff_density_max 1.165
_refine_diff_density_min -1.149
_refine_diff_density_rms 0.131
_refine_ls_extinction_method none
_refine_ls_goodness_of_fit_ref 1.109
_refine_ls_hydrogen_treatment constr
_refine_ls_matrix_type full
_refine_ls_number_parameters 602
_refine_ls_number_reflns 11015
_refine_ls_number_restraints 199
_refine_ls_restrained_S_all 1.100
_refine_ls_R_factor_all 0.2004
_refine_ls_R_factor_gt 0.1120
_refine_ls_shift/su_max 0.002
_refine_ls_shift/su_mean 0.000
_refine_ls_structure_factor_coef Fsqd
_refine_ls_weighting_details 'w=1/[\s^2^(Fo^2^)+(0.0824P)^2^+11.6227P] where P=(Fo^2^+2Fc^2^)/3'
_refine_ls_weighting_scheme calc
_refine_ls_wR_factor_gt 0.2036
_refine_ls_wR_factor_ref 0.2432
_reflns_Friedel_coverage 0.000
_reflns_number_gt 5864
_reflns_number_total 11015
_reflns_threshold_expression 'I > 2\s(I)'
_cod_data_source_file ic5b02084_si_002.cif
_cod_data_source_block b_a
_cod_original_cell_volume 5248.1(19)
_cod_database_code 4344758
_shelx_space_group_comment
;
The symmetry employed for this shelxl refinement is uniquely defined
by the following loop, which should always be used as a source of
symmetry information in preference to the above space-group names.
They are only intended as comments.
;
_shelx_estimated_absorpt_t_min 0.328
_shelx_estimated_absorpt_t_max 0.887
_shelxl_version_number 2013-4

loop_
_space_group_symop_operation_xyz
'x, y, z'
'-x, y+1/2, -z+1/2'
'-x, -y, -z'
'x, -y-1/2, z-1/2'

loop_
_atom_site_label
_atom_site_type_symbol
_atom_site_fract_x
_atom_site_fract_y
_atom_site_fract_z
_atom_site_U_iso_or_equiv
_atom_site_adp_type
_atom_site_occupancy
_atom_site_site_symmetry_order
_atom_site_calc_flag
_atom_site_refinement_flags_posn
_atom_site_refinement_flags_adp
_atom_site_refinement_flags_occupancy
_atom_site_disorder_assembly
_atom_site_disorder_group
C36 C 0.5992(18) 0.2648(16) 0.070(2) 0.174(14) Uani 1 1 d . . . . .
H01W H 0.5583 0.2758 0.0962 0.260 Uiso 1 1 calc R U . . .
H01X H 0.6256 0.2178 0.0942 0.260 Uiso 1 1 calc R U . . .
H01Y H 0.5798 0.2560 0.0122 0.260 Uiso 1 1 calc R U . . .
C34 C 0.6233(16) 0.4079(14) 0.0502(16) 0.155(12) Uani 1 1 d . . . . .
H01Z H 0.5881 0.4027 -0.0018 0.233 Uiso 1 1 calc R U . . .
H010 H 0.6658 0.4390 0.0430 0.233 Uiso 1 1 calc R U . . .
H011 H 0.5993 0.4343 0.0888 0.233 Uiso 1 1 calc R U . . .
C33 C 0.7202(16) 0.3208(14) 0.1219(12) 0.094(6) Uani 1 1 d . . . . .
H01J H 0.7371 0.2704 0.1414 0.112 Uiso 1 1 calc R U . . .
C32 C 0.4813(12) 0.8820(15) 0.1704(13) 0.133(10) Uani 1 1 d . . . . .
H01G H 0.4402 0.8449 0.1649 0.199 Uiso 1 1 calc R U . . .
H01H H 0.5279 0.8531 0.1793 0.199 Uiso 1 1 calc R U . . .
H01I H 0.4754 0.9133 0.1209 0.199 Uiso 1 1 calc R U . . .
C31 C 0.4240(13) 0.9920(12) 0.2294(11) 0.111(8) Uani 1 1 d . . . . .
H01T H 0.3909 0.9875 0.1760 0.166 Uiso 1 1 calc R U . . .
H01U H 0.4464 1.0443 0.2355 0.166 Uiso 1 1 calc R U . . .
H01V H 0.3959 0.9839 0.2712 0.166 Uiso 1 1 calc R U . . .
C30 C 0.5313(10) 0.9216(10) 0.3078(9) 0.073(5) Uani 1 1 d . . . . .
H30 H 0.5671 0.8814 0.3100 0.087 Uiso 1 1 calc R U . . .
C29 C 0.9189(9) 1.0258(8) 0.6168(7) 0.061(4) Uani 1 1 d D . . . .
H01D H 0.8764 1.0431 0.6377 0.092 Uiso 1 1 calc R U . . .
H01E H 0.9631 1.0546 0.6441 0.092 Uiso 1 1 calc R U . . .
H01F H 0.9268 0.9695 0.6266 0.092 Uiso 1 1 calc R U . . .
C28 C 0.8922(10) 1.1211(7) 0.5064(9) 0.068(4) Uani 1 1 d D . . . .
H01A H 0.8679 1.1226 0.4490 0.102 Uiso 1 1 calc R U . . .
H01B H 0.9394 1.1490 0.5150 0.102 Uiso 1 1 calc R U . . .
H01C H 0.8604 1.1462 0.5380 0.102 Uiso 1 1 calc R U . . .
C27 C 0.9076(8) 0.9845(7) 0.4784(7) 0.048(3) Uani 1 1 d D . . . .
H27 H 0.9151 0.9323 0.4978 0.058 Uiso 1 1 calc R U . . .
C26 C 0.5676(8) 0.8897(8) 0.5747(6) 0.050(3) Uani 1 1 d . . . . .
H26 H 0.5396 0.9334 0.5853 0.060 Uiso 1 1 calc R U . . .
C25 C 0.5930(7) 0.8286(8) 0.6278(6) 0.047(3) Uani 1 1 d . . . . .
H25 H 0.5880 0.8226 0.6820 0.056 Uiso 1 1 calc R U . . .
C24 C 0.6277(7) 0.7776(6) 0.5823(6) 0.036(3) Uani 1 1 d . . . . .
C23 C 0.6666(7) 0.7030(7) 0.6015(6) 0.039(3) Uani 1 1 d . . . . .
C22 C 0.6766(7) 0.6670(6) 0.6742(6) 0.040(3) Uani 1 1 d . . . . .
H22 H 0.6596 0.6902 0.7176 0.048 Uiso 1 1 calc R U . . .
C21 C 0.7131(8) 0.5940(7) 0.6830(7) 0.049(3) Uani 1 1 d . . . . .
H21 H 0.7215 0.5668 0.7330 0.059 Uiso 1 1 calc R U . . .
C20 C 0.7362(8) 0.5627(7) 0.6181(7) 0.047(3) Uani 1 1 d . . . . .
H20 H 0.7610 0.5137 0.6237 0.056 Uiso 1 1 calc R U . . .
N6 N 0.5896(6) 0.8762(6) 0.5057(5) 0.045(3) Uani 1 1 d . . . . .
H6 H 0.5813 0.9080 0.4638 0.054 Uiso 1 1 calc R U . . .
C6 C 0.7446(7) 0.5646(7) 0.4717(6) 0.038(3) Uani 1 1 d . . . . .
N5 N 0.6255(6) 0.8083(6) 0.5093(5) 0.044(3) Uani 1 1 d . . . . .
C5 C 0.7499(7) 0.4815(6) 0.4720(6) 0.038(3) Uani 1 1 d . . . . .
H5 H 0.7392 0.4526 0.5158 0.045 Uiso 1 1 calc R U . . .
C4 C 0.7706(7) 0.4423(7) 0.4090(6) 0.038(3) Uani 1 1 d . . . . .
O4 O 0.7622(9) 0.3751(8) 0.1337(8) 0.102(5) Uani 1 1 d . . . . .
N4 N 0.6901(5) 0.6717(5) 0.5369(5) 0.035(2) Uani 1 1 d . . . . .
C3 C 0.7804(7) 0.4861(6) 0.3441(7) 0.045(3) Uani 1 1 d . . . . .
H3 H 0.7945 0.4594 0.3007 0.054 Uiso 1 1 calc R U . . .
Br3 Br 0.56823(9) 0.70818(9) 0.33326(8) 0.0595(4) Uani 1 1 d . . . . .
O3 O 0.5326(6) 0.9606(5) 0.3690(5) 0.062(3) Uani 1 1 d . . . . .
N3 N 0.8938(6) 0.8886(5) 0.2896(6) 0.042(2) Uani 1 1 d . . . . .
H4 H 0.8996 0.9217 0.3303 0.050 Uiso 1 1 calc R U . . .
Cu2 Cu 0.67750(9) 0.74543(8) 0.44182(7) 0.0399(4) Uani 1 1 d . . . . .
Br2 Br 0.73580(8) 0.86331(7) 0.39568(6) 0.0417(3) Uani 1 1 d . . . . .
O2 O 0.9007(6) 0.9953(5) 0.4055(5) 0.054(2) Uani 1 1 d D . . . .
N2 N 0.8620(6) 0.8174(5) 0.2871(5) 0.039(2) Uani 1 1 d . . . . .
C2 C 0.7709(7) 0.5668(6) 0.3382(6) 0.038(3) Uani 1 1 d . . . . .
O1 O 0.7525(5) 0.6873(4) 0.4038(4) 0.042(2) Uani 1 1 d . . . . .
Cu1 Cu 0.82036(8) 0.75252(8) 0.36129(7) 0.0376(4) Uani 1 1 d . . . . .
Br1 Br 0.92707(7) 0.75575(7) 0.47704(6) 0.0449(3) Uani 1 1 d . . . . .
N1 N 0.8105(6) 0.6777(5) 0.2677(5) 0.035(2) Uani 1 1 d . . . . .
C1 C 0.7574(6) 0.6059(6) 0.4056(7) 0.033(3) Uani 1 1 d . . . . .
C7 C 0.7847(7) 0.3526(7) 0.4129(6) 0.051(3) Uani 1 1 d D . . . .
N7 N 0.9051(6) 1.0409(5) 0.5318(5) 0.048(3) Uani 1 1 d D . . . .
N8 N 0.4817(8) 0.9331(9) 0.2377(8) 0.079(4) Uani 1 1 d . . . . .
N9 N 0.6485(12) 0.3297(12) 0.0809(12) 0.109(6) Uani 1 1 d . . . . .
C11 C 0.7805(7) 0.6058(6) 0.2648(6) 0.036(3) Uani 1 1 d . . . . .
C13 C 0.7790(8) 0.5984(7) 0.1225(6) 0.044(3) Uani 1 1 d . . . . .
H13 H 0.7653 0.5722 0.0721 0.053 Uiso 1 1 calc R U . . .
C12 C 0.7638(8) 0.5652(7) 0.1901(7) 0.045(3) Uani 1 1 d . . . . .
H12 H 0.7419 0.5146 0.1872 0.055 Uiso 1 1 calc R U . . .
C17 C 0.8967(7) 0.8366(7) 0.1715(7) 0.043(3) Uani 1 1 d . . . . .
H17 H 0.9055 0.8281 0.1192 0.051 Uiso 1 1 calc R U . . .
C16 C 0.8623(7) 0.7857(6) 0.2146(6) 0.037(3) Uani 1 1 d . . . . .
C15 C 0.8291(6) 0.7088(6) 0.2019(6) 0.033(2) Uani 1 1 d . . . . .
C14 C 0.8143(7) 0.6699(7) 0.1273(6) 0.039(3) Uani 1 1 d . . . . .
H14 H 0.8281 0.6921 0.0816 0.046 Uiso 1 1 calc R U . . .
C18 C 0.9157(7) 0.9014(7) 0.2189(6) 0.040(3) Uani 1 1 d . . . . .
H18 H 0.9397 0.9470 0.2053 0.048 Uiso 1 1 calc R U . . .
C19 C 0.7239(7) 0.6017(7) 0.5444(7) 0.041(3) Uani 1 1 d . . . . .
C10A C 0.7587(14) 0.3126(10) 0.3289(11) 0.062(7) Uiso 0.64(4) 1 d D . P A 7
H10A H 0.7832 0.3377 0.2899 0.093 Uiso 0.64(4) 1 calc R U P A 7
H10B H 0.7051 0.3183 0.3106 0.093 Uiso 0.64(4) 1 calc R U P A 7
H10C H 0.7716 0.2568 0.3332 0.093 Uiso 0.64(4) 1 calc R U P A 7
C9A C 0.8694(10) 0.3378(15) 0.4399(17) 0.072(8) Uiso 0.64(4) 1 d D . P A 7
H9A1 H 0.8946 0.3636 0.4020 0.108 Uiso 0.64(4) 1 calc R U P A 7
H9A2 H 0.8791 0.2812 0.4404 0.108 Uiso 0.64(4) 1 calc R U P A 7
H9A3 H 0.8877 0.3592 0.4941 0.108 Uiso 0.64(4) 1 calc R U P A 7
C8A C 0.7458(13) 0.3111(9) 0.4724(11) 0.042(6) Uiso 0.64(4) 1 d D . P A 7
H8A1 H 0.7564 0.2548 0.4729 0.063 Uiso 0.64(4) 1 calc R U P A 7
H8A2 H 0.6924 0.3194 0.4556 0.063 Uiso 0.64(4) 1 calc R U P A 7
H8A3 H 0.7639 0.3326 0.5267 0.063 Uiso 0.64(4) 1 calc R U P A 7
C10B C 0.723(2) 0.318(3) 0.347(2) 0.074(15) Uiso 0.36(4) 1 d D . P A 8
H10D H 0.7284 0.2610 0.3451 0.111 Uiso 0.36(4) 1 calc R U P A 8
H10E H 0.7261 0.3402 0.2942 0.111 Uiso 0.36(4) 1 calc R U P A 8
H10F H 0.6748 0.3310 0.3579 0.111 Uiso 0.36(4) 1 calc R U P A 8
C8B C 0.782(3) 0.318(3) 0.495(2) 0.068(14) Uiso 0.36(4) 1 d D . P A 8
H8B1 H 0.7909 0.2619 0.4948 0.102 Uiso 0.36(4) 1 calc R U P A 8
H8B2 H 0.7326 0.3278 0.5056 0.102 Uiso 0.36(4) 1 calc R U P A 8
H8B3 H 0.8191 0.3436 0.5368 0.102 Uiso 0.36(4) 1 calc R U P A 8
C9B C 0.8596(18) 0.337(3) 0.393(3) 0.074(15) Uiso 0.36(4) 1 d D . P A 8
H9B1 H 0.8697 0.2808 0.3952 0.112 Uiso 0.36(4) 1 calc R U P A 8
H9B2 H 0.8982 0.3646 0.4320 0.112 Uiso 0.36(4) 1 calc R U P A 8
H9B3 H 0.8590 0.3568 0.3384 0.112 Uiso 0.36(4) 1 calc R U P A 8
O10A O 1.0077(10) 0.4582(10) 0.6731(10) 0.051(5) Uiso 0.5 1 d D . P B -1
C41A C 1.0325(10) 0.4463(10) 0.6132(9) 0.031(5) Uiso 0.5 1 d D . P B -1
H41A H 1.0734 0.4115 0.6198 0.038 Uiso 0.5 1 calc R U P B -1
N10A N 1.0087(9) 0.4768(10) 0.5395(9) 0.040(4) Uiso 0.5 1 d D . P B -1
C42A C 0.9445(15) 0.5278(18) 0.5217(15) 0.046(9) Uiso 0.5 1 d D . P B -1
H42A H 0.9352 0.5443 0.4651 0.069 Uiso 0.5 1 calc R U P B -1
H42B H 0.9535 0.5741 0.5566 0.069 Uiso 0.5 1 calc R U P B -1
H42C H 0.9013 0.4995 0.5313 0.069 Uiso 0.5 1 calc R U P B -1
C43A C 1.0395(17) 0.4549(18) 0.4729(13) 0.047(9) Uiso 0.5 1 d D . P B -1
H43A H 1.0140 0.4832 0.4245 0.071 Uiso 0.5 1 calc R U P B -1
H43B H 1.0335 0.3983 0.4636 0.071 Uiso 0.5 1 calc R U P B -1
H43C H 1.0921 0.4682 0.4848 0.071 Uiso 0.5 1 calc R U P B -1
O10B O 1.0207(11) 0.0578(10) 0.2150(13) 0.066(5) Uiso 0.5 1 d D . P C -2
C41B C 1.0036(11) 0.1228(10) 0.1873(11) 0.040(5) Uiso 0.5 1 d D . P C -2
H41B H 1.0188 0.1376 0.1396 0.048 Uiso 0.5 1 calc R U P C -2
N10B N 0.9647(11) 0.1744(10) 0.2200(11) 0.054(5) Uiso 0.5 1 d D . P C -2
C42B C 0.941(2) 0.155(2) 0.2935(18) 0.087(12) Uiso 0.5 1 d D . P C -2
H42D H 0.9139 0.1996 0.3092 0.130 Uiso 0.5 1 calc R U P C -2
H42E H 0.9844 0.1441 0.3366 0.130 Uiso 0.5 1 calc R U P C -2
H42F H 0.9090 0.1090 0.2843 0.130 Uiso 0.5 1 calc R U P C -2
C43B C 0.9427(19) 0.2488(14) 0.1844(17) 0.062(8) Uiso 0.5 1 d D . P C -2
H43D H 0.9157 0.2777 0.2185 0.093 Uiso 0.5 1 calc R U P C -2
H43E H 0.9108 0.2411 0.1307 0.093 Uiso 0.5 1 calc R U P C -2
H43F H 0.9866 0.2786 0.1794 0.093 Uiso 0.5 1 calc R U P C -2
O21A O 0.607(2) 0.2013(18) 0.3906(17) 0.056(9) Uiso 0.25 1 d D . P D -3
C51A C 0.5969(17) 0.1716(17) 0.3236(17) 0.040(10) Uiso 0.25 1 d D . P D -3
H51A H 0.5554 0.1882 0.2838 0.048 Uiso 0.25 1 calc R U P D -3
N21A N 0.6409(17) 0.1172(16) 0.3029(15) 0.036(9) Uiso 0.25 1 d D . P D -3
C52A C 0.627(3) 0.089(2) 0.2206(17) 0.050(12) Uiso 0.25 1 d D . P D -3
H52A H 0.6640 0.0490 0.2159 0.075 Uiso 0.25 1 calc R U P D -3
H52B H 0.6302 0.1325 0.1841 0.075 Uiso 0.25 1 calc R U P D -3
H52C H 0.5776 0.0655 0.2062 0.075 Uiso 0.25 1 calc R U P D -3
C53A C 0.7033(18) 0.087(2) 0.358(2) 0.027(9) Uiso 0.25 1 d D . P D -3
H53A H 0.7276 0.0470 0.3313 0.040 Uiso 0.25 1 calc R U P D -3
H53B H 0.6873 0.0624 0.4039 0.040 Uiso 0.25 1 calc R U P D -3
H53C H 0.7381 0.1291 0.3781 0.040 Uiso 0.25 1 calc R U P D -3
O21B O 0.7229(19) 0.1131(19) 0.1955(16) 0.053(9) Uiso 0.25 1 d D . P E -4
C51B C 0.7343(17) 0.0927(19) 0.2661(16) 0.047(12) Uiso 0.25 1 d D . P E -4
H51B H 0.7806 0.0693 0.2889 0.056 Uiso 0.25 1 calc R U P E -4
N21B N 0.6865(15) 0.1009(16) 0.3135(15) 0.034(8) Uiso 0.25 1 d D . P E -4
C52B C 0.6147(18) 0.135(3) 0.282(2) 0.042(11) Uiso 0.25 1 d D . P E -4
H52D H 0.5871 0.1367 0.3253 0.063 Uiso 0.25 1 calc R U P E -4
H52E H 0.5878 0.1033 0.2374 0.063 Uiso 0.25 1 calc R U P E -4
H52F H 0.6207 0.1885 0.2635 0.063 Uiso 0.25 1 calc R U P E -4
C53B C 0.7019(19) 0.075(2) 0.3951(15) 0.027(9) Uiso 0.25 1 d D . P E -4
H53D H 0.6597 0.0862 0.4190 0.041 Uiso 0.25 1 calc R U P E -4
H53E H 0.7458 0.1016 0.4257 0.041 Uiso 0.25 1 calc R U P E -4
H53F H 0.7108 0.0179 0.3966 0.041 Uiso 0.25 1 calc R U P E -4
O41 O 0.8041(13) 0.1256(15) 0.1678(14) 0.101(8) Uiso 0.5 1 d D . P F -5
C61 C 0.8569(12) 0.1246(14) 0.2260(14) 0.069(8) Uiso 0.5 1 d D . P F -5
H61 H 0.8586 0.0829 0.2635 0.083 Uiso 0.5 1 calc R U P F -5
N41 N 0.9117(11) 0.1763(12) 0.2416(12) 0.062(6) Uiso 0.5 1 d D . P F -5
C62 C 0.916(2) 0.2419(18) 0.1888(19) 0.085(13) Uiso 0.5 1 d D . P F -5
H62A H 0.9605 0.2729 0.2114 0.128 Uiso 0.5 1 calc R U P F -5
H62B H 0.8724 0.2750 0.1840 0.128 Uiso 0.5 1 calc R U P F -5
H62C H 0.9192 0.2223 0.1354 0.128 Uiso 0.5 1 calc R U P F -5
C63 C 0.9691(14) 0.1705(17) 0.3135(13) 0.057(8) Uiso 0.5 1 d D . P F -5
H63A H 1.0041 0.2137 0.3150 0.085 Uiso 0.5 1 calc R U P F -5
H63B H 0.9949 0.1203 0.3137 0.085 Uiso 0.5 1 calc R U P F -5
H63C H 0.9473 0.1734 0.3610 0.085 Uiso 0.5 1 calc R U P F -5
O31 O 0.6038(13) 0.4446(14) 0.5308(14) 0.024(6) Uiso 0.25 1 d D . P G -6
C71 C 0.5652(15) 0.4986(18) 0.4964(19) 0.044(11) Uiso 0.25 1 d D . P G -6
H71 H 0.5880 0.5420 0.4765 0.053 Uiso 0.25 1 calc R U P G -6
N31 N 0.4918(15) 0.4970(19) 0.487(2) 0.060(11) Uiso 0.25 1 d D . P G -6
C73 C 0.456(2) 0.430(2) 0.516(2) 0.033(9) Uiso 0.25 1 d D . P G -6
H73A H 0.4025 0.4380 0.5023 0.049 Uiso 0.25 1 calc R U P G -6
H73B H 0.4734 0.4259 0.5743 0.049 Uiso 0.25 1 calc R U P G -6
H73C H 0.4685 0.3823 0.4898 0.049 Uiso 0.25 1 calc R U P G -6
C72 C 0.445(2) 0.559(3) 0.449(3) 0.073(17) Uiso 0.25 1 d D . P G -6
H72A H 0.3935 0.5455 0.4478 0.109 Uiso 0.25 1 calc R U P G -6
H72B H 0.4517 0.5671 0.3944 0.109 Uiso 0.25 1 calc R U P G -6
H72C H 0.4579 0.6074 0.4807 0.109 Uiso 0.25 1 calc R U P G -6

loop_
_atom_site_aniso_label
_atom_site_aniso_U_11
_atom_site_aniso_U_22
_atom_site_aniso_U_33
_atom_site_aniso_U_23
_atom_site_aniso_U_13
_atom_site_aniso_U_12
C36 0.18(3) 0.14(2) 0.24(4) -0.01(2) 0.14(3) -0.05(2)
C34 0.16(3) 0.084(17) 0.21(3) 0.041(18) 0.03(2) 0.050(17)
C33 0.13(2) 0.096(16) 0.066(11) -0.003(11) 0.049(13) 0.017(15)
C32 0.102(17) 0.19(3) 0.093(14) -0.068(15) -0.006(12) 0.065(17)
C31 0.16(2) 0.108(15) 0.056(10) -0.006(10) 0.010(12) 0.078(15)
C30 0.077(12) 0.097(13) 0.046(8) 0.007(8) 0.019(8) 0.028(10)
C29 0.079(11) 0.063(9) 0.043(7) -0.012(6) 0.017(7) -0.019(8)
C28 0.096(13) 0.040(8) 0.077(10) 0.009(7) 0.036(9) 0.007(8)
C27 0.056(9) 0.041(7) 0.052(8) -0.003(6) 0.023(7) 0.005(6)
C26 0.070(9) 0.061(8) 0.028(6) -0.004(5) 0.031(6) 0.014(7)
C25 0.057(8) 0.065(8) 0.025(5) 0.000(5) 0.023(6) 0.005(7)
C24 0.041(7) 0.043(6) 0.030(5) 0.001(5) 0.022(5) 0.008(5)
C23 0.051(8) 0.046(7) 0.023(5) -0.006(5) 0.017(5) -0.002(6)
C22 0.064(9) 0.031(6) 0.033(6) 0.007(4) 0.024(6) -0.010(6)
C21 0.066(10) 0.043(8) 0.035(6) 0.008(5) 0.008(6) -0.003(7)
C20 0.067(9) 0.040(7) 0.039(6) -0.002(5) 0.021(6) -0.001(6)
N6 0.068(7) 0.042(6) 0.033(5) -0.002(4) 0.027(5) 0.012(5)
C6 0.049(8) 0.036(6) 0.033(6) 0.005(5) 0.018(5) 0.001(5)
N5 0.074(8) 0.046(6) 0.023(4) 0.002(4) 0.031(5) 0.003(5)
C5 0.062(8) 0.030(6) 0.027(5) 0.001(4) 0.021(6) -0.003(5)
C4 0.048(7) 0.034(6) 0.035(6) 0.005(5) 0.016(5) -0.002(5)
O4 0.127(12) 0.076(9) 0.106(10) -0.023(7) 0.034(9) -0.034(9)
N4 0.043(6) 0.037(5) 0.027(4) -0.005(4) 0.013(4) -0.004(5)
C3 0.064(9) 0.044(7) 0.035(6) 0.002(5) 0.030(6) -0.004(6)
Br3 0.0669(10) 0.0789(10) 0.0395(7) -0.0184(6) 0.0262(7) -0.0145(8)
O3 0.091(8) 0.063(6) 0.034(5) 0.006(4) 0.021(5) 0.022(5)
N3 0.061(7) 0.032(5) 0.038(5) 0.001(4) 0.023(5) -0.013(5)
Cu2 0.0628(10) 0.0372(8) 0.0272(6) 0.0015(6) 0.0259(6) 0.0063(7)
Br2 0.0657(9) 0.0370(6) 0.0289(5) 0.0002(5) 0.0240(5) 0.0016(6)
O2 0.076(7) 0.048(5) 0.042(5) -0.001(4) 0.025(5) -0.002(5)
N2 0.050(6) 0.038(6) 0.032(5) -0.011(4) 0.018(5) -0.002(5)
C2 0.062(8) 0.026(6) 0.031(5) 0.000(4) 0.023(6) -0.005(5)
O1 0.069(6) 0.036(4) 0.031(4) 0.002(3) 0.029(4) 0.008(4)
Cu1 0.0625(10) 0.0317(7) 0.0261(6) -0.0012(5) 0.0256(6) -0.0024(7)
Br1 0.0626(8) 0.0471(7) 0.0300(5) 0.0022(5) 0.0212(5) 0.0029(7)
N1 0.054(6) 0.024(5) 0.033(5) 0.002(4) 0.021(5) -0.009(4)
C1 0.038(7) 0.021(5) 0.045(6) 0.006(4) 0.022(5) 0.010(5)
C7 0.071(10) 0.040(7) 0.047(7) 0.014(5) 0.025(7) 0.003(7)
N7 0.066(8) 0.041(6) 0.041(5) -0.002(4) 0.022(5) -0.006(5)
N8 0.071(9) 0.109(12) 0.053(7) -0.011(7) 0.009(7) 0.029(8)
N9 0.108(16) 0.107(15) 0.120(15) -0.018(11) 0.044(13) -0.016(13)
C11 0.043(7) 0.036(6) 0.030(5) 0.003(4) 0.013(5) 0.003(5)
C13 0.076(10) 0.037(7) 0.022(5) -0.006(4) 0.018(6) -0.005(6)
C12 0.071(9) 0.034(7) 0.035(6) 0.004(5) 0.020(6) -0.001(6)
C17 0.062(9) 0.041(7) 0.033(6) 0.006(5) 0.031(6) -0.004(6)
C16 0.055(8) 0.030(6) 0.031(5) 0.000(4) 0.018(5) 0.007(6)
C15 0.040(7) 0.033(6) 0.025(5) -0.002(4) 0.006(5) -0.002(5)
C14 0.051(8) 0.046(7) 0.021(5) -0.001(4) 0.010(5) 0.006(6)
C18 0.044(8) 0.048(7) 0.029(6) -0.004(5) 0.012(5) -0.008(6)
C19 0.049(8) 0.042(7) 0.039(6) 0.006(5) 0.024(6) 0.005(6)

loop_
_atom_type_symbol
_atom_type_description
_atom_type_scat_dispersion_real
_atom_type_scat_dispersion_imag
_atom_type_scat_source
C C 0.0033 0.0016 'International Tables Vol C Tables 4.2.6.8 and 6.1.1.4'
H H 0.0000 0.0000 'International Tables Vol C Tables 4.2.6.8 and 6.1.1.4'
N N 0.0061 0.0033 'International Tables Vol C Tables 4.2.6.8 and 6.1.1.4'
O O 0.0106 0.0060 'International Tables Vol C Tables 4.2.6.8 and 6.1.1.4'
Cu Cu 0.3201 1.2651 'International Tables Vol C Tables 4.2.6.8 and 6.1.1.4'
Br Br -0.2901 2.4595 'International Tables Vol C Tables 4.2.6.8 and 6.1.1.4'

loop_
_geom_angle_atom_site_label_1
_geom_angle_atom_site_label_2
_geom_angle_atom_site_label_3
_geom_angle
O4 C33 N9 122(2)
O3 C30 N8 123.4(15)
O2 C27 N7 124.6(11)
N6 C26 C25 108.3(10)
C26 C25 C24 103.6(9)
N5 C24 C25 110.1(10)
N5 C24 C23 117.2(8)
C25 C24 C23 132.6(9)
C22 C23 N4 123.3(11)
C22 C23 C24 123.8(9)
N4 C23 C24 112.8(9)
C23 C22 C21 117.5(10)
C20 C21 C22 119.0(11)
C21 C20 C19 121.2(12)
N5 N6 C26 110.7(9)
C1 C6 C5 119.0(9)
C1 C6 C19 124.6(10)
C5 C6 C19 116.4(9)
N6 N5 C24 107.2(8)
N6 N5 Cu2 138.7(6)
C24 N5 Cu2 114.1(8)
C4 C5 C6 120.6(9)
C3 C4 C5 117.7(10)
C3 C4 C7 121.2(9)
C5 C4 C7 121.1(9)
C19 N4 C23 119.5(9)
C19 N4 Cu2 126.8(7)
C23 N4 Cu2 113.3(7)
C4 C3 C2 123.9(10)
N2 N3 C18 109.2(9)
O1 Cu2 N5 162.7(4)
O1 Cu2 N4 89.1(3)
N5 Cu2 N4 81.8(4)
O1 Cu2 Br2 85.0(2)
N5 Cu2 Br2 92.7(3)
N4 Cu2 Br2 140.6(3)
O1 Cu2 Br3 98.7(3)
N5 Cu2 Br3 98.3(3)
N4 Cu2 Br3 111.3(3)
Br2 Cu2 Br3 108.10(7)
Cu2 Br2 Cu1 79.11(6)
C16 N2 N3 107.5(8)
C16 N2 Cu1 116.3(8)
N3 N2 Cu1 136.2(7)
C3 C2 C1 117.2(9)
C3 C2 C11 118.5(9)
C1 C2 C11 124.2(10)
C1 O1 Cu2 123.5(6)
C1 O1 Cu1 122.5(6)
Cu2 O1 Cu1 114.0(4)
O1 Cu1 N2 161.1(4)
O1 Cu1 N1 88.8(3)
N2 Cu1 N1 80.2(3)
O1 Cu1 Br1 100.9(3)
N2 Cu1 Br1 98.0(3)
N1 Cu1 Br1 124.1(3)
O1 Cu1 Br2 81.8(2)
N2 Cu1 Br2 94.5(3)
N1 Cu1 Br2 133.0(3)
Br1 Cu1 Br2 102.89(6)
C11 N1 C15 120.6(9)
C11 N1 Cu1 124.8(6)
C15 N1 Cu1 114.2(7)
O1 C1 C6 120.1(9)
O1 C1 C2 118.8(9)
C6 C1 C2 121.0(10)
C8B C7 C9B 111.1(15)
C8B C7 C10B 110.6(15)
C9B C7 C10B 109.9(14)
C8B C7 C4 112.1(19)
C9B C7 C4 108(2)
C10B C7 C4 105(2)
C8A C7 C4 112.5(10)
C8A C7 C9A 108.8(10)
C4 C7 C9A 108.8(13)
C8A C7 C10A 107.9(10)
C4 C7 C10A 112.1(10)
C9A C7 C10A 106.6(10)
C27 N7 C29 122.2(10)
C27 N7 C28 120.8(10)
C29 N7 C28 116.9(10)
C30 N8 C32 119.9(15)
C30 N8 C31 122.0(13)
C32 N8 C31 117.9(15)
C33 N9 C36 120(3)
C33 N9 C34 119(2)
C36 N9 C34 121(3)
N1 C11 C12 119.1(9)
N1 C11 C2 120.9(10)
C12 C11 C2 119.8(10)
C12 C13 C14 120.1(10)
C13 C12 C11 120.3(11)
C18 C17 C16 106.6(9)
N2 C16 C17 109.2(10)
N2 C16 C15 114.4(9)
C17 C16 C15 136.4(10)
N1 C15 C14 121.8(10)
N1 C15 C16 114.4(8)
C14 C15 C16 123.8(9)
C13 C14 C15 117.9(9)
C17 C18 N3 107.5(10)
N4 C19 C20 119.4(10)
N4 C19 C6 119.5(9)
C20 C19 C6 121.1(10)
O10A C41A N10A 127.4(18)
C41A N10A C43A 122.3(15)
C41A N10A C42A 121.0(14)
C43A N10A C42A 116.5(16)
O10B C41B N10B 123.9(18)
C41B N10B C43B 122.7(17)
C41B N10B C42B 120.3(17)
C43B N10B C42B 117.0(18)
O21A C51A N21A 124(2)
C51A N21A C53A 122.6(19)
C51A N21A C52A 120(2)
C53A N21A C52A 117(2)
O21B C51B N21B 125(3)
C51B N21B C53B 123(2)
C51B N21B C52B 120(2)
C53B N21B C52B 116.9(19)
O41 C61 N41 126(2)
C61 N41 C63 121.0(18)
C61 N41 C62 122.5(19)
C63 N41 C62 116.5(18)
O31 C71 N31 121(2)
C71 N31 C72 123(2)
C71 N31 C73 120(2)
C72 N31 C73 117(2)

loop_
_geom_bond_atom_site_label_1
_geom_bond_atom_site_label_2
_geom_bond_distance
C36 N9 1.42(3)
C34 N9 1.47(3)
C33 O4 1.20(3)
C33 N9 1.37(3)
C32 N8 1.44(2)
C31 N8 1.45(2)
C30 O3 1.231(17)
C30 N8 1.35(2)
C29 N7 1.433(13)
C28 N7 1.438(13)
C27 O2 1.230(12)
C27 N7 1.329(12)
C26 N6 1.343(12)
C26 C25 1.391(17)
C25 C24 1.411(14)
C24 N5 1.339(13)
C24 C23 1.464(16)
C23 C22 1.355(14)
C23 N4 1.375(12)
C22 C21 1.409(17)
C21 C20 1.378(16)
C20 C19 1.390(16)
N6 N5 1.331(13)
C6 C1 1.390(14)
C6 C5 1.420(15)
C6 C19 1.511(14)
N5 Cu2 1.972(9)
C5 C4 1.386(14)
C4 C3 1.378(14)
C4 C7 1.551(17)
N4 C19 1.343(14)
N4 Cu2 2.019(9)
C3 C2 1.388(15)
Br3 Cu2 2.504(2)
N3 N2 1.347(13)
N3 C18 1.368(13)
Cu2 O1 1.933(7)
Cu2 Br2 2.4906(18)
Br2 Cu1 2.6043(18)
N2 C16 1.347(13)
N2 Cu1 1.960(9)
C2 C1 1.396(14)
C2 C11 1.460(14)
O1 C1 1.391(12)
O1 Cu1 1.936(8)
Cu1 N1 2.016(8)
Cu1 Br1 2.465(2)
N1 C11 1.342(14)
N1 C15 1.349(12)
C7 C8B 1.52(3)
C7 C9B 1.53(3)
C7 C10B 1.54(3)
C7 C8A 1.538(16)
C7 C9A 1.559(18)
C7 C10A 1.560(17)
C11 C12 1.418(15)
C13 C12 1.366(14)
C13 C14 1.377(16)
C17 C18 1.368(16)
C17 C16 1.380(14)
C16 C15 1.444(15)
C15 C14 1.403(14)
O10A C41A 1.222(15)
C41A N10A 1.338(16)
N10A C43A 1.426(17)
N10A C42A 1.453(18)
O10B C41B 1.219(16)
C41B N10B 1.335(16)
N10B C43B 1.425(18)
N10B C42B 1.450(18)
O21A C51A 1.222(18)
C51A N21A 1.333(18)
N21A C53A 1.422(19)
N21A C52A 1.449(19)
O21B C51B 1.223(18)
C51B N21B 1.330(18)
N21B C53B 1.425(18)
N21B C52B 1.443(19)
O41 C61 1.229(17)
C61 N41 1.328(17)
N41 C63 1.436(18)
N41 C62 1.448(19)
O31 C71 1.232(18)
C71 N31 1.337(18)
N31 C72 1.425(19)
N31 C73 1.45(2)

loop_
_geom_hbond_atom_site_label_D
_geom_hbond_atom_site_label_H
_geom_hbond_atom_site_label_A
_geom_hbond_distance_DH
_geom_hbond_distance_HA
_geom_hbond_distance_DA
_geom_hbond_angle_DHA
N6 H6 O3 0.88 1.89 2.737(13) 161.0
N3 H4 O2 0.88 1.79 2.663(12) 172.4
